data_1552821
loop_
_publ_author_name
'Gallagher, Nolan M.'
'Zhukhovitskiy, Aleksandr V.'
'Nguyen, Hung V.-T.'
'Johnson, Jeremiah A.'

_publ_section_title
;
 Main-Chain Zwitterionic Supramolecular Polymers Derived
 fromN-Heterocyclic Carbene--Carbodiimide (NHC--CDI) Adducts
;
_journal_issue 8
_journal_name_full Macromolecules
_journal_page_first 3006
_journal_paper_doi 10.1021/acs.macromol.8b00579
_journal_volume 51
_journal_year 2018
_chemical_formula_sum 'C76.5 H87 Cl3 N8'
_chemical_formula_weight 1224.89
_space_group_crystal_system monoclinic
_space_group_IT_number 14
_space_group_name_Hall '-P 2ybc'
_space_group_name_H-M_alt 'P 1 21/c 1'
_atom_sites_solution_hydrogens geom
_atom_sites_solution_primary direct
_atom_sites_solution_secondary difmap
_audit_creation_method SHELXL-2016/6
_cell_angle_alpha 90
_cell_angle_beta 96.736(3)
_cell_angle_gamma 90
_cell_formula_units_Z 4
_cell_length_a 12.7870(6)
_cell_length_b 23.4658(9)
_cell_length_c 23.0659(10)
_cell_measurement_reflns_used 9894
_cell_measurement_temperature 100(2)
_cell_measurement_theta_max 70.11
_cell_measurement_theta_min 2.70
_cell_volume 6873.3(5)
_computing_cell_refinement 'SAINT 8.38A (Bruker-AXS, 2017)'
_computing_data_collection 'APEX3 v2017.3.0 (Bruker-AXS, 2017)'
_computing_data_reduction 'SAINT 8.38A (Bruker-AXS, 2017)'
_computing_molecular_graphics 'Bruker SHELXTL'
_computing_publication_material 'Bruker SHELXTL'
_computing_structure_refinement 'SHELXL-2016/6 (Sheldrick, 2016)'
_computing_structure_solution 'SHELXT-2015 (Sheldrick, 2015)'
_diffrn_ambient_temperature 100(2)
_diffrn_detector_area_resol_mean 7.4
_diffrn_measured_fraction_theta_full 1.000
_diffrn_measured_fraction_theta_max 0.995
_diffrn_measurement_device_type 'Bruker Photon2 CPAD'
_diffrn_measurement_method '\f and \w scans'
_diffrn_radiation_type CuK\a
_diffrn_radiation_wavelength 1.54178
_diffrn_reflns_av_R_equivalents 0.1217
_diffrn_reflns_av_unetI/netI 0.0589
_diffrn_reflns_Laue_measured_fraction_full 1.000
_diffrn_reflns_Laue_measured_fraction_max 0.995
_diffrn_reflns_limit_h_max 15
_diffrn_reflns_limit_h_min -15
_diffrn_reflns_limit_k_max 28
_diffrn_reflns_limit_k_min 0
_diffrn_reflns_limit_l_max 28
_diffrn_reflns_limit_l_min 0
_diffrn_reflns_number 13554
_diffrn_reflns_point_group_measured_fraction_full 1.000
_diffrn_reflns_point_group_measured_fraction_max 0.995
_diffrn_reflns_theta_full 67.679
_diffrn_reflns_theta_max 70.557
_diffrn_reflns_theta_min 3.480
_diffrn_source 'I\mS micro-focus sealed tube, multilayer optics'
_exptl_absorpt_coefficient_mu 1.574
_exptl_absorpt_correction_T_max 0.753302
_exptl_absorpt_correction_T_min 0.482874
_exptl_absorpt_correction_type multi-scan
_exptl_absorpt_process_details 'TWINABS (Herbst-Irmer et al., 2015)'
_exptl_crystal_colour yellow
_exptl_crystal_density_diffrn 1.184
_exptl_crystal_density_method 'not measured'
_exptl_crystal_description needle
_exptl_crystal_F_000 2612
_exptl_crystal_size_max 0.230
_exptl_crystal_size_mid 0.110
_exptl_crystal_size_min 0.105
_refine_diff_density_max 0.433
_refine_diff_density_min -0.292
_refine_diff_density_rms 0.065
_refine_ls_extinction_method none
_refine_ls_goodness_of_fit_ref 1.064
_refine_ls_hydrogen_treatment constr
_refine_ls_matrix_type full
_refine_ls_number_parameters 1136
_refine_ls_number_reflns 13554
_refine_ls_number_restraints 2117
_refine_ls_restrained_S_all 1.008
_refine_ls_R_factor_all 0.0969
_refine_ls_R_factor_gt 0.0854
_refine_ls_shift/su_max 0.000
_refine_ls_shift/su_mean 0.000
_refine_ls_structure_factor_coef Fsqd
_refine_ls_weighting_details 'w=1/[\s^2^(Fo^2^)+(0.1588P)^2^+6.7638P] where P=(Fo^2^+2Fc^2^)/3'
_refine_ls_weighting_scheme calc
_refine_ls_wR_factor_gt 0.2445
_refine_ls_wR_factor_ref 0.2549
_reflns_Friedel_coverage 0.000
_reflns_number_gt 11785
_reflns_number_total 13554
_reflns_threshold_expression 'I > 2\s(I)'
_cod_data_source_file ma8b00579_si_002.cif
_cod_data_source_block P17033_t5
_cod_original_sg_symbol_H-M 'P 21/c'
_cod_original_formula_sum 'C76.50 H87 Cl3 N8'
_cod_database_code 1552821
_shelx_shelxl_version_number 2016/6
_shelx_space_group_comment
; 
The symmetry employed for this shelxl refinement is uniquely defined 
by the following loop, which should always be used as a source of 
symmetry information in preference to the above space-group names. 
They are only intended as comments. 
;
_shelx_estimated_absorpt_t_min 0.714
_shelx_estimated_absorpt_t_max 0.852

loop_
_space_group_symop_operation_xyz
'x, y, z'
'-x, y+1/2, -z+1/2'
'-x, -y, -z'
'x, -y-1/2, z-1/2'

loop_
_atom_site_label
_atom_site_type_symbol
_atom_site_fract_x
_atom_site_fract_y
_atom_site_fract_z
_atom_site_U_iso_or_equiv
_atom_site_adp_type
_atom_site_occupancy
_atom_site_site_symmetry_order
_atom_site_calc_flag
_atom_site_refinement_flags_posn
_atom_site_refinement_flags_adp
_atom_site_refinement_flags_occupancy
_atom_site_disorder_assembly
_atom_site_disorder_group
C1 C 0.0774(3) 0.11237(15) 0.65101(15) 0.0253(7) Uani 1 1 d D U . . .
C2 C -0.0046(5) 0.0779(3) 0.6783(3) 0.0260(12) Uani 0.740(7) 1 d D U P A 1
C3 C -0.1108(10) 0.0050(5) 0.7024(6) 0.042(2) Uani 0.740(7) 1 d D U P A 1
H3A H -0.084535 -0.022168 0.733598 0.050 Uiso 0.740(7) 1 calc R U P A 1
H3B H -0.168733 -0.013122 0.676619 0.050 Uiso 0.740(7) 1 calc R U P A 1
C4 C -0.1472(9) 0.0605(5) 0.7282(5) 0.042(2) Uani 0.740(7) 1 d D U P A 1
H4A H -0.219350 0.070694 0.710981 0.051 Uiso 0.740(7) 1 calc R U P A 1
H4B H -0.145272 0.057851 0.771097 0.051 Uiso 0.740(7) 1 calc R U P A 1
N3 N -0.0249(7) 0.0234(3) 0.6688(5) 0.0301(12) Uani 0.740(7) 1 d D U P A 1
C31 C 0.0452(5) -0.0162(3) 0.6456(3) 0.0303(13) Uani 0.740(7) 1 d D U P A 1
C32 C 0.0219(5) -0.0368(3) 0.5891(3) 0.0306(13) Uani 0.740(7) 1 d D U P A 1
C33 C 0.0938(5) -0.0732(2) 0.5668(3) 0.0347(13) Uani 0.740(7) 1 d D U P A 1
H33 H 0.079283 -0.087675 0.528232 0.042 Uiso 0.740(7) 1 calc R U P A 1
C34 C 0.1865(5) -0.0884(3) 0.6007(3) 0.0392(14) Uani 0.740(7) 1 d D U P A 1
C35 C 0.2055(5) -0.0699(2) 0.6583(3) 0.0377(13) Uani 0.740(7) 1 d D U P A 1
H35 H 0.267601 -0.081579 0.681916 0.045 Uiso 0.740(7) 1 calc R U P A 1
C36 C 0.1337(5) -0.0343(3) 0.6814(3) 0.0325(14) Uani 0.740(7) 1 d D U P A 1
C37 C -0.0787(6) -0.0191(3) 0.5531(3) 0.0348(15) Uani 0.740(7) 1 d D U P A 1
H37A H -0.138378 -0.038414 0.567684 0.052 Uiso 0.740(7) 1 calc R U P A 1
H37B H -0.075682 -0.029703 0.512231 0.052 Uiso 0.740(7) 1 calc R U P A 1
H37C H -0.087491 0.022209 0.555988 0.052 Uiso 0.740(7) 1 calc R U P A 1
C38 C 0.2665(6) -0.1256(3) 0.5763(4) 0.058(2) Uani 0.740(7) 1 d D U P A 1
H38A H 0.249140 -0.165773 0.582095 0.087 Uiso 0.740(7) 1 calc R U P A 1
H38B H 0.336677 -0.117457 0.596455 0.087 Uiso 0.740(7) 1 calc R U P A 1
H38C H 0.265731 -0.118007 0.534502 0.087 Uiso 0.740(7) 1 calc R U P A 1
C39 C 0.1528(6) -0.0155(4) 0.7444(3) 0.0385(18) Uani 0.740(7) 1 d D U P A 1
H39A H 0.167608 0.025445 0.746148 0.058 Uiso 0.740(7) 1 calc R U P A 1
H39B H 0.213176 -0.036371 0.764258 0.058 Uiso 0.740(7) 1 calc R U P A 1
H39C H 0.090158 -0.023533 0.763758 0.058 Uiso 0.740(7) 1 calc R U P A 1
N4 N -0.0691(7) 0.1024(3) 0.7116(5) 0.0341(15) Uani 0.740(7) 1 d D U P A 1
C41 C -0.0605(5) 0.1593(3) 0.7346(3) 0.0350(14) Uani 0.740(7) 1 d D U P A 1
C42 C -0.1119(6) 0.2040(3) 0.7027(3) 0.0419(16) Uani 0.740(7) 1 d D U P A 1
C43 C -0.1014(6) 0.2584(3) 0.7268(3) 0.0454(16) Uani 0.740(7) 1 d D U P A 1
H43 H -0.134524 0.289603 0.705722 0.054 Uiso 0.740(7) 1 calc R U P A 1
C44 C -0.0439(7) 0.2683(3) 0.7805(3) 0.0469(16) Uani 0.740(7) 1 d D U P A 1
C45 C 0.0046(7) 0.2223(3) 0.8116(3) 0.0445(16) Uani 0.740(7) 1 d D U P A 1
H45 H 0.042643 0.228639 0.848925 0.053 Uiso 0.740(7) 1 calc R U P A 1
C46 C -0.0018(7) 0.1675(3) 0.7887(3) 0.0362(15) Uani 0.740(7) 1 d D U P A 1
C47 C -0.1754(7) 0.1941(4) 0.6444(4) 0.050(2) Uani 0.740(7) 1 d D U P A 1
H47A H -0.140708 0.165179 0.622704 0.075 Uiso 0.740(7) 1 calc R U P A 1
H47B H -0.180882 0.229787 0.622189 0.075 Uiso 0.740(7) 1 calc R U P A 1
H47C H -0.246117 0.180897 0.650350 0.075 Uiso 0.740(7) 1 calc R U P A 1
C48 C -0.0288(10) 0.3282(3) 0.8058(4) 0.073(3) Uani 0.740(7) 1 d D U P A 1
H48A H 0.031282 0.346387 0.790544 0.109 Uiso 0.740(7) 1 calc R U P A 1
H48B H -0.015440 0.325930 0.848489 0.109 Uiso 0.740(7) 1 calc R U P A 1
H48C H -0.092502 0.350754 0.794733 0.109 Uiso 0.740(7) 1 calc R U P A 1
C49 C 0.0592(9) 0.1190(4) 0.8200(4) 0.046(2) Uani 0.740(7) 1 d D U P A 1
H49A H 0.010422 0.088543 0.827898 0.068 Uiso 0.740(7) 1 calc R U P A 1
H49B H 0.096147 0.132907 0.856911 0.068 Uiso 0.740(7) 1 calc R U P A 1
H49C H 0.110558 0.104205 0.795413 0.068 Uiso 0.740(7) 1 calc R U P A 1
C2A C -0.0098(12) 0.0781(7) 0.6747(7) 0.031(3) Uani 0.260(7) 1 d D U P A 2
C3A C -0.118(2) 0.0026(12) 0.6947(16) 0.033(3) Uani 0.260(7) 1 d D U P A 2
H3A1 H -0.100093 -0.025779 0.726101 0.040 Uiso 0.260(7) 1 calc R U P A 2
H3A2 H -0.168952 -0.014307 0.663982 0.040 Uiso 0.260(7) 1 calc R U P A 2
C4A C -0.160(2) 0.0578(12) 0.7186(16) 0.034(3) Uani 0.260(7) 1 d D U P A 2
H4A1 H -0.229874 0.067611 0.698088 0.041 Uiso 0.260(7) 1 calc R U P A 2
H4A2 H -0.164789 0.054816 0.760985 0.041 Uiso 0.260(7) 1 calc R U P A 2
N3A N -0.022(2) 0.0224(8) 0.6703(14) 0.031(3) Uani 0.260(7) 1 d D U P A 2
C31A C 0.0370(13) -0.0139(6) 0.6359(7) 0.033(3) Uani 0.260(7) 1 d D U P A 2
C32A C -0.0061(15) -0.0293(8) 0.5801(8) 0.038(3) Uani 0.260(7) 1 d D U P A 2
C33A C 0.0528(14) -0.0653(8) 0.5481(8) 0.044(3) Uani 0.260(7) 1 d D U P A 2
H33A H 0.023514 -0.078710 0.510863 0.053 Uiso 0.260(7) 1 calc R U P A 2
C34A C 0.1541(14) -0.0816(8) 0.5706(8) 0.041(3) Uani 0.260(7) 1 d D U P A 2
C35A C 0.1918(14) -0.0688(7) 0.6280(8) 0.037(3) Uani 0.260(7) 1 d D U P A 2
H35A H 0.256645 -0.084690 0.645005 0.044 Uiso 0.260(7) 1 calc R U P A 2
C36A C 0.1348(15) -0.0327(9) 0.6610(8) 0.033(3) Uani 0.260(7) 1 d D U P A 2
C37A C -0.1165(18) -0.0109(14) 0.5578(13) 0.063(6) Uani 0.260(7) 1 d D U P A 2
H37D H -0.166913 -0.031399 0.579016 0.094 Uiso 0.260(7) 1 calc R U P A 2
H37E H -0.130667 -0.019588 0.516019 0.094 Uiso 0.260(7) 1 calc R U P A 2
H37F H -0.123799 0.030176 0.563756 0.094 Uiso 0.260(7) 1 calc R U P A 2
C38A C 0.2180(18) -0.1169(9) 0.5326(10) 0.062(5) Uani 0.260(7) 1 d D U P A 2
H38D H 0.180331 -0.119613 0.493164 0.093 Uiso 0.260(7) 1 calc R U P A 2
H38E H 0.228415 -0.155217 0.549215 0.093 Uiso 0.260(7) 1 calc R U P A 2
H38F H 0.286569 -0.098786 0.530795 0.093 Uiso 0.260(7) 1 calc R U P A 2
C39A C 0.1754(17) -0.0180(10) 0.7226(8) 0.033(4) Uani 0.260(7) 1 d D U P A 2
H39D H 0.164139 0.022724 0.729185 0.050 Uiso 0.260(7) 1 calc R U P A 2
H39E H 0.250829 -0.026500 0.729522 0.050 Uiso 0.260(7) 1 calc R U P A 2
H39F H 0.137762 -0.040399 0.749352 0.050 Uiso 0.260(7) 1 calc R U P A 2
N4A N -0.079(2) 0.1000(8) 0.7063(14) 0.033(3) Uani 0.260(7) 1 d D U P A 2
C41A C -0.0838(12) 0.1588(7) 0.7229(8) 0.037(3) Uani 0.260(7) 1 d D U P A 2
C42A C -0.1415(15) 0.1962(7) 0.6849(9) 0.040(3) Uani 0.260(7) 1 d D U P A 2
C43A C -0.1408(17) 0.2528(7) 0.7021(9) 0.045(3) Uani 0.260(7) 1 d D U P A 2
H43A H -0.175462 0.280177 0.676264 0.054 Uiso 0.260(7) 1 calc R U P A 2
C44A C -0.0911(17) 0.2710(7) 0.7559(9) 0.044(3) Uani 0.260(7) 1 d D U P A 2
C45A C -0.0353(17) 0.2318(7) 0.7929(8) 0.045(3) Uani 0.260(7) 1 d D U P A 2
H45A H 0.000060 0.244026 0.829336 0.054 Uiso 0.260(7) 1 calc R U P A 2
C46A C -0.0312(19) 0.1748(8) 0.7765(10) 0.041(3) Uani 0.260(7) 1 d D U P A 2
C47A C -0.199(2) 0.1755(10) 0.6281(10) 0.048(5) Uani 0.260(7) 1 d D U P A 2
H47D H -0.148110 0.164258 0.601649 0.072 Uiso 0.260(7) 1 calc R U P A 2
H47E H -0.243959 0.206120 0.610094 0.072 Uiso 0.260(7) 1 calc R U P A 2
H47F H -0.243026 0.142621 0.635459 0.072 Uiso 0.260(7) 1 calc R U P A 2
C48A C -0.097(2) 0.3328(7) 0.7732(13) 0.075(6) Uani 0.260(7) 1 d D U P A 2
H48D H -0.139936 0.353892 0.742559 0.112 Uiso 0.260(7) 1 calc R U P A 2
H48E H -0.025408 0.348987 0.778523 0.112 Uiso 0.260(7) 1 calc R U P A 2
H48F H -0.127933 0.335819 0.809912 0.112 Uiso 0.260(7) 1 calc R U P A 2
C49A C 0.030(2) 0.1314(10) 0.8147(11) 0.038(4) Uani 0.260(7) 1 d D U P A 2
H49D H -0.009814 0.095724 0.814056 0.057 Uiso 0.260(7) 1 calc R U P A 2
H49E H 0.042402 0.145761 0.854815 0.057 Uiso 0.260(7) 1 calc R U P A 2
H49F H 0.097997 0.124390 0.800084 0.057 Uiso 0.260(7) 1 calc R U P A 2
N1 N 0.1599(3) 0.12440(13) 0.68738(14) 0.0278(7) Uani 1 1 d D . . . .
C11 C 0.2477(3) 0.15286(16) 0.66812(17) 0.0278(8) Uani 1 1 d . . . . .
C12 C 0.3080(3) 0.12851(17) 0.62793(18) 0.0337(9) Uani 1 1 d . . . . .
C13 C 0.3964(4) 0.15736(19) 0.6125(2) 0.0375(9) Uani 1 1 d . . . . .
H13 H 0.437121 0.140277 0.585261 0.045 Uiso 1 1 calc R U . . .
C14 C 0.4263(3) 0.21012(19) 0.6357(2) 0.0400(10) Uani 1 1 d . . . . .
C15 C 0.3672(3) 0.23301(18) 0.6772(2) 0.0390(10) Uani 1 1 d . . . . .
H15 H 0.386949 0.268920 0.694064 0.047 Uiso 1 1 calc R U . . .
C16 C 0.2797(3) 0.20484(17) 0.69471(18) 0.0324(9) Uani 1 1 d . . . . .
C17 C 0.2816(4) 0.07028(19) 0.6024(2) 0.0404(10) Uani 1 1 d . . . . .
H17A H 0.272112 0.043452 0.633915 0.061 Uiso 1 1 calc R U . . .
H17B H 0.339098 0.057113 0.581170 0.061 Uiso 1 1 calc R U . . .
H17C H 0.216400 0.072505 0.575526 0.061 Uiso 1 1 calc R U . . .
C18 C 0.5200(4) 0.2415(2) 0.6178(3) 0.0609(15) Uani 1 1 d . . . . .
H18A H 0.500127 0.280951 0.607849 0.091 Uiso 1 1 calc R U . . .
H18B H 0.543947 0.222739 0.583782 0.091 Uiso 1 1 calc R U . . .
H18C H 0.577027 0.241284 0.650168 0.091 Uiso 1 1 calc R U . . .
C19 C 0.2198(4) 0.23010(19) 0.7405(2) 0.0417(10) Uani 1 1 d . . . . .
H19A H 0.255750 0.264620 0.756283 0.063 Uiso 1 1 calc R U . . .
H19B H 0.216174 0.202418 0.772000 0.063 Uiso 1 1 calc R U . . .
H19C H 0.148391 0.239811 0.723163 0.063 Uiso 1 1 calc R U . . .
N2 N 0.0420(3) 0.12183(14) 0.59533(14) 0.0306(7) Uani 1 1 d D . . . .
C21 C 0.0796(3) 0.16974(17) 0.56647(17) 0.0293(8) Uani 1 1 d . . . . .
C22 C 0.0779(3) 0.22443(18) 0.58970(17) 0.0303(8) Uani 1 1 d . . . . .
H22 H 0.057651 0.229418 0.627698 0.036 Uiso 1 1 calc R U . . .
C23 C 0.1049(3) 0.27152(16) 0.55905(17) 0.0290(8) Uani 1 1 d . . . . .
H23 H 0.102518 0.308243 0.576172 0.035 Uiso 1 1 calc R U . . .
C24 C 0.1359(3) 0.26611(16) 0.50300(16) 0.0305(8) Uani 1 1 d . . . . .
C25 C 0.1377(4) 0.21158(18) 0.48013(17) 0.0358(9) Uani 1 1 d . . . . .
H25 H 0.159070 0.206399 0.442412 0.043 Uiso 1 1 calc R U . . .
C26 C 0.1091(4) 0.16441(17) 0.51078(18) 0.0365(9) Uani 1 1 d . . . . .
H26 H 0.109817 0.127762 0.493330 0.044 Uiso 1 1 calc R U . . .
C10 C 0.1585(4) 0.31704(18) 0.46664(17) 0.0368(10) Uani 1 1 d . . . . .
H10A H 0.090287 0.332913 0.449133 0.044 Uiso 1 1 calc R U . . .
H10B H 0.196158 0.303446 0.434147 0.044 Uiso 1 1 calc R U . . .
C5 C 0.3667(3) 0.52075(15) 0.63451(16) 0.0236(7) Uani 1 1 d . . . . .
C6 C 0.4589(3) 0.55726(16) 0.65893(17) 0.0281(8) Uani 1 1 d . . . . .
C7 C 0.5758(4) 0.63248(19) 0.6742(2) 0.0451(12) Uani 1 1 d . . . . .
H7A H 0.564468 0.664078 0.701222 0.054 Uiso 1 1 calc R U . . .
H7B H 0.621983 0.645835 0.645430 0.054 Uiso 1 1 calc R U . . .
C8 C 0.6220(4) 0.5808(2) 0.7071(3) 0.0557(15) Uani 1 1 d . . . . .
H8A H 0.687869 0.568333 0.692284 0.067 Uiso 1 1 calc R U . . .
H8B H 0.636669 0.588775 0.749462 0.067 Uiso 1 1 calc R U . . .
N5 N 0.2980(3) 0.51154(13) 0.67153(14) 0.0273(7) Uani 1 1 d . . . . .
C51 C 0.2030(3) 0.48204(15) 0.65311(15) 0.0240(7) Uani 1 1 d . . . . .
C52 C 0.1258(3) 0.50514(16) 0.61114(17) 0.0285(8) Uani 1 1 d . . . . .
C53 C 0.0313(3) 0.47531(18) 0.59687(19) 0.0322(8) Uani 1 1 d . . . . .
H53 H -0.020855 0.491062 0.568699 0.039 Uiso 1 1 calc R U . . .
C54 C 0.0115(3) 0.42361(17) 0.62250(19) 0.0320(9) Uani 1 1 d . . . . .
C55 C 0.0871(3) 0.40245(16) 0.66496(18) 0.0313(8) Uani 1 1 d . . . . .
H55 H 0.073892 0.367624 0.683804 0.038 Uiso 1 1 calc R U . . .
C56 C 0.1825(3) 0.43094(16) 0.68096(17) 0.0287(8) Uani 1 1 d . . . . .
C57 C 0.1415(3) 0.56189(17) 0.58301(18) 0.0318(8) Uani 1 1 d . . . . .
H57A H 0.081988 0.569572 0.553236 0.048 Uiso 1 1 calc R U . . .
H57B H 0.206896 0.561152 0.564741 0.048 Uiso 1 1 calc R U . . .
H57C H 0.145753 0.591892 0.612751 0.048 Uiso 1 1 calc R U . . .
C58 C -0.0908(4) 0.3919(2) 0.6056(3) 0.0459(11) Uani 1 1 d . . . . .
H58A H -0.139828 0.399937 0.634145 0.069 Uiso 1 1 calc R U . . .
H58B H -0.076830 0.350876 0.604780 0.069 Uiso 1 1 calc R U . . .
H58C H -0.121863 0.404445 0.566794 0.069 Uiso 1 1 calc R U . . .
C59 C 0.2627(4) 0.40588(19) 0.72629(19) 0.0370(9) Uani 1 1 d . . . . .
H59A H 0.232242 0.372989 0.744414 0.056 Uiso 1 1 calc R U . . .
H59B H 0.284090 0.434595 0.756200 0.056 Uiso 1 1 calc R U . . .
H59C H 0.324329 0.393643 0.707953 0.056 Uiso 1 1 calc R U . . .
N6 N 0.3814(3) 0.50664(14) 0.58100(15) 0.0294(7) Uani 1 1 d . . . . .
C61 C 0.3281(3) 0.45972(16) 0.55385(16) 0.0261(7) Uani 1 1 d . . . . .
C62 C 0.3376(3) 0.40529(17) 0.57763(16) 0.0267(7) Uani 1 1 d . . . . .
H62 H 0.380266 0.399624 0.613732 0.032 Uiso 1 1 calc R U . . .
C63 C 0.2856(3) 0.35873(16) 0.54960(16) 0.0273(8) Uani 1 1 d . . . . .
H63 H 0.293846 0.321971 0.566787 0.033 Uiso 1 1 calc R U . . .
C64 C 0.2225(3) 0.36547(16) 0.49718(16) 0.0285(8) Uani 1 1 d . . . . .
C65 C 0.2160(4) 0.41963(17) 0.47217(17) 0.0307(8) Uani 1 1 d . . . . .
H65 H 0.173697 0.425049 0.435905 0.037 Uiso 1 1 calc R U . . .
C66 C 0.2697(3) 0.46588(16) 0.49888(17) 0.0303(8) Uani 1 1 d . . . . .
H66 H 0.266891 0.501816 0.479801 0.036 Uiso 1 1 calc R U . . .
N7 N 0.4741(3) 0.61066(14) 0.64473(16) 0.0314(7) Uani 1 1 d . . . . .
C71 C 0.3968(3) 0.64644(15) 0.61259(17) 0.0259(7) Uani 1 1 d . . . . .
C72 C 0.3228(3) 0.67337(15) 0.64265(18) 0.0291(8) Uani 1 1 d . . . . .
C73 C 0.2456(4) 0.70619(17) 0.6106(2) 0.0420(11) Uani 1 1 d . . . . .
H73 H 0.194304 0.724940 0.630354 0.050 Uiso 1 1 calc R U . . .
C74 C 0.2417(4) 0.7122(2) 0.5505(2) 0.0487(12) Uani 1 1 d . . . . .
C75 C 0.3176(4) 0.6866(2) 0.5230(2) 0.0469(12) Uani 1 1 d . . . . .
H75 H 0.316468 0.691920 0.482090 0.056 Uiso 1 1 calc R U . . .
C76 C 0.3974(4) 0.65289(18) 0.55224(19) 0.0365(9) Uani 1 1 d . . . . .
C77 C 0.3234(5) 0.66479(19) 0.7074(2) 0.0464(12) Uani 1 1 d . . . . .
H77A H 0.267050 0.687467 0.721262 0.070 Uiso 1 1 calc R U . . .
H77B H 0.391515 0.676927 0.727534 0.070 Uiso 1 1 calc R U . . .
H77C H 0.312184 0.624382 0.715397 0.070 Uiso 1 1 calc R U . . .
C78 C 0.1535(6) 0.7448(3) 0.5162(4) 0.088(3) Uani 1 1 d . . . . .
H78A H 0.101673 0.717935 0.497185 0.132 Uiso 1 1 calc R U . . .
H78B H 0.181965 0.768121 0.486502 0.132 Uiso 1 1 calc R U . . .
H78C H 0.119402 0.769532 0.542644 0.132 Uiso 1 1 calc R U . . .
C79 C 0.4784(4) 0.6233(2) 0.5207(2) 0.0508(12) Uani 1 1 d . . . . .
H79A H 0.549013 0.634959 0.537704 0.076 Uiso 1 1 calc R U . . .
H79B H 0.467972 0.633769 0.479315 0.076 Uiso 1 1 calc R U . . .
H79C H 0.471007 0.581977 0.524620 0.076 Uiso 1 1 calc R U . . .
N8 N 0.5380(3) 0.53717(15) 0.69539(17) 0.0377(8) Uani 1 1 d . . . . .
C81 C 0.5477(3) 0.47914(18) 0.7164(2) 0.0362(9) Uani 1 1 d . . . . .
C82 C 0.5161(4) 0.4668(2) 0.7703(2) 0.0425(11) Uani 1 1 d . . . . .
C83 C 0.5273(4) 0.4107(2) 0.7902(2) 0.0476(12) Uani 1 1 d . . . . .
H83 H 0.504144 0.400858 0.826517 0.057 Uiso 1 1 calc R U . . .
C84 C 0.5720(4) 0.3687(2) 0.7578(2) 0.0450(11) Uani 1 1 d . . . . .
C85 C 0.6027(4) 0.38386(19) 0.7044(2) 0.0409(10) Uani 1 1 d . . . . .
H85 H 0.632478 0.355546 0.681927 0.049 Uiso 1 1 calc R U . . .
C86 C 0.5916(3) 0.43907(19) 0.6823(2) 0.0366(9) Uani 1 1 d . . . . .
C87 C 0.4663(5) 0.5112(3) 0.8050(2) 0.0542(13) Uani 1 1 d . . . . .
H87A H 0.517751 0.541190 0.816875 0.081 Uiso 1 1 calc R U . . .
H87B H 0.443022 0.493584 0.839864 0.081 Uiso 1 1 calc R U . . .
H87C H 0.405525 0.527829 0.781089 0.081 Uiso 1 1 calc R U . . .
C88 C 0.5874(6) 0.3086(2) 0.7816(3) 0.0626(16) Uani 1 1 d . . . . .
H88A H 0.529683 0.298945 0.804260 0.094 Uiso 1 1 calc R U . . .
H88B H 0.654555 0.306269 0.806722 0.094 Uiso 1 1 calc R U . . .
H88C H 0.587899 0.281750 0.749050 0.094 Uiso 1 1 calc R U . . .
C89 C 0.6264(4) 0.4539(2) 0.6243(2) 0.0431(10) Uani 1 1 d . . . . .
H89A H 0.683050 0.482184 0.629836 0.065 Uiso 1 1 calc R U . . .
H89B H 0.566818 0.469588 0.598725 0.065 Uiso 1 1 calc R U . . .
H89C H 0.652193 0.419471 0.606506 0.065 Uiso 1 1 calc R U . . .
C1S C 0.4089(13) 0.2262(7) 0.4595(6) 0.064(3) Uani 0.428(3) 1 d D U P B 1
H1S1 H 0.431505 0.264391 0.474284 0.077 Uiso 0.428(3) 1 calc R U P B 1
H1S2 H 0.354830 0.211768 0.483207 0.077 Uiso 0.428(3) 1 calc R U P B 1
Cl1 Cl 0.3556(7) 0.2309(5) 0.3854(4) 0.072(2) Uani 0.428(3) 1 d D U P B 1
Cl2 Cl 0.5177(4) 0.1794(2) 0.4654(2) 0.0764(12) Uani 0.428(3) 1 d D U P B 1
C1T C 0.3758(19) 0.1631(10) 0.4506(8) 0.079(4) Uani 0.298(3) 1 d D U P C 2
H1T1 H 0.414224 0.132207 0.473284 0.094 Uiso 0.298(3) 1 calc R U P C 2
H1T2 H 0.322741 0.178457 0.474392 0.094 Uiso 0.298(3) 1 calc R U P C 2
Cl1A Cl 0.3109(6) 0.1343(3) 0.3869(3) 0.098(2) Uani 0.298(3) 1 d D U P C 2
Cl2A Cl 0.4644(10) 0.2169(4) 0.4390(5) 0.112(3) Uani 0.298(3) 1 d D U P C 2
C1U C 0.405(5) 0.2071(17) 0.4510(14) 0.079(5) Uani 0.173(3) 1 d D U P D 3
H1U1 H 0.455841 0.237779 0.464250 0.095 Uiso 0.173(3) 1 calc R U P D 3
H1U2 H 0.347920 0.207711 0.476238 0.095 Uiso 0.173(3) 1 calc R U P D 3
Cl1B Cl 0.4698(14) 0.1411(6) 0.4578(5) 0.092(3) Uani 0.173(3) 1 d D U P D 3
Cl2B Cl 0.353(3) 0.2195(14) 0.3785(12) 0.097(7) Uani 0.173(3) 1 d D U P D 3
C1V C 0.463(6) 0.1823(17) 0.455(3) 0.081(6) Uani 0.100(3) 1 d D U P E 4
H1V1 H 0.456138 0.197509 0.494174 0.097 Uiso 0.100(3) 1 calc R U P E 4
H1V2 H 0.539576 0.178714 0.451216 0.097 Uiso 0.100(3) 1 calc R U P E 4
Cl1C Cl 0.405(2) 0.1152(9) 0.4475(8) 0.081(5) Uani 0.100(3) 1 d D U P E 4
Cl2C Cl 0.407(3) 0.2299(10) 0.4025(15) 0.105(6) Uani 0.100(3) 1 d D U P E 4
C2S C 0.3452(16) -0.0203(6) 0.4843(7) 0.044(4) Uani 0.268(5) 1 d D U P F -1
H2S1 H 0.402273 -0.033885 0.513727 0.053 Uiso 0.268(5) 1 calc R U P F -1
H2S2 H 0.280469 -0.016392 0.503697 0.053 Uiso 0.268(5) 1 calc R U P F -1
Cl3 Cl 0.3240(8) -0.0698(3) 0.4289(3) 0.0449(16) Uani 0.268(5) 1 d D U P F -1
Cl4 Cl 0.3795(5) 0.0464(3) 0.4583(3) 0.072(2) Uani 0.268(5) 1 d D U P F -1
C2T C 0.3658(17) -0.0140(11) 0.4675(12) 0.075(6) Uani 0.232(5) 1 d D U P F -2
H2T1 H 0.311857 -0.007575 0.494280 0.089 Uiso 0.232(5) 1 calc R U P F -2
H2T2 H 0.363185 0.018678 0.440234 0.089 Uiso 0.232(5) 1 calc R U P F -2
Cl3A Cl 0.3349(18) -0.0752(9) 0.4282(9) 0.117(6) Uani 0.232(5) 1 d D U P F -2
Cl4A Cl 0.4894(8) -0.0160(4) 0.5081(6) 0.103(4) Uani 0.232(5) 1 d D U P F -2

loop_
_atom_site_aniso_label
_atom_site_aniso_U_11
_atom_site_aniso_U_22
_atom_site_aniso_U_33
_atom_site_aniso_U_23
_atom_site_aniso_U_13
_atom_site_aniso_U_12
C1 0.0298(18) 0.0221(17) 0.0234(16) 0.0030(14) 0.0008(14) -0.0053(14)
C2 0.026(2) 0.031(2) 0.018(2) 0.010(2) -0.0097(19) -0.005(2)
C3 0.043(3) 0.042(3) 0.042(5) 0.012(3) 0.006(4) -0.011(3)
C4 0.047(4) 0.040(3) 0.041(5) 0.014(3) 0.011(4) -0.007(3)
N3 0.030(2) 0.031(2) 0.029(3) 0.008(2) -0.001(2) -0.009(2)
C31 0.034(3) 0.020(2) 0.036(3) 0.003(2) 0.000(2) -0.013(2)
C32 0.033(3) 0.023(3) 0.034(3) 0.006(2) -0.002(2) -0.011(2)
C33 0.038(3) 0.027(3) 0.039(3) -0.001(2) 0.002(3) -0.003(3)
C34 0.037(3) 0.024(3) 0.055(4) 0.004(3) 0.001(3) -0.008(2)
C35 0.032(3) 0.028(3) 0.051(3) 0.008(3) -0.003(3) -0.008(2)
C36 0.030(2) 0.025(3) 0.042(3) 0.007(3) -0.001(3) -0.011(2)
C37 0.042(4) 0.025(3) 0.035(3) -0.001(2) -0.004(3) -0.003(3)
C38 0.056(4) 0.040(4) 0.081(5) -0.001(4) 0.019(4) 0.001(3)
C39 0.039(4) 0.030(3) 0.042(4) 0.009(3) -0.015(3) -0.006(3)
N4 0.042(3) 0.033(2) 0.029(3) 0.011(2) 0.010(3) -0.007(2)
C41 0.039(3) 0.031(2) 0.038(3) 0.012(2) 0.017(3) 0.005(2)
C42 0.040(3) 0.042(3) 0.046(4) 0.021(3) 0.018(3) 0.006(3)
C43 0.055(4) 0.040(3) 0.046(4) 0.022(3) 0.024(3) 0.015(3)
C44 0.073(4) 0.028(3) 0.046(3) 0.011(3) 0.030(3) 0.019(3)
C45 0.069(4) 0.031(3) 0.037(3) 0.006(2) 0.017(3) 0.012(3)
C46 0.054(4) 0.025(3) 0.032(3) 0.008(2) 0.017(3) 0.013(3)
C47 0.040(4) 0.053(5) 0.058(5) 0.026(4) 0.006(4) 0.003(4)
C48 0.126(8) 0.032(3) 0.069(5) 0.001(3) 0.048(5) 0.016(4)
C49 0.082(7) 0.023(4) 0.030(3) 0.002(3) -0.003(4) 0.018(4)
C2A 0.035(5) 0.031(4) 0.025(6) 0.007(5) 0.003(5) -0.005(4)
C3A 0.036(5) 0.036(5) 0.025(6) 0.006(5) -0.003(5) -0.011(5)
C4A 0.037(6) 0.036(5) 0.028(7) 0.009(5) 0.000(5) -0.008(5)
N3A 0.032(5) 0.030(4) 0.030(5) 0.008(4) -0.004(5) -0.008(4)
C31A 0.034(5) 0.026(5) 0.037(5) 0.004(4) -0.004(4) -0.010(4)
C32A 0.042(6) 0.034(6) 0.037(5) 0.005(5) -0.008(5) -0.005(5)
C33A 0.045(6) 0.042(6) 0.043(6) -0.003(6) -0.005(5) -0.010(5)
C34A 0.047(6) 0.031(6) 0.044(6) -0.007(5) -0.001(6) -0.006(5)
C35A 0.044(5) 0.023(5) 0.041(6) 0.001(5) -0.005(5) -0.002(5)
C36A 0.039(5) 0.018(5) 0.038(6) 0.000(5) -0.006(5) -0.010(4)
C37A 0.059(10) 0.071(13) 0.050(11) 0.000(10) -0.029(9) 0.014(10)
C38A 0.069(10) 0.049(10) 0.072(10) -0.011(9) 0.023(9) -0.003(8)
C39A 0.036(9) 0.025(7) 0.037(8) 0.002(7) -0.003(7) -0.002(7)
N4A 0.037(5) 0.032(4) 0.029(5) 0.009(4) 0.008(4) -0.003(4)
C41A 0.043(6) 0.034(4) 0.039(5) 0.006(4) 0.019(5) 0.003(4)
C42A 0.044(6) 0.039(5) 0.043(6) 0.014(5) 0.025(5) 0.005(5)
C43A 0.048(7) 0.037(5) 0.055(7) 0.012(5) 0.026(5) 0.012(5)
C44A 0.052(6) 0.035(5) 0.050(7) 0.006(5) 0.032(5) 0.010(5)
C45A 0.060(6) 0.035(5) 0.045(6) 0.000(5) 0.026(5) 0.012(5)
C46A 0.052(7) 0.035(5) 0.040(6) 0.001(5) 0.018(5) 0.008(5)
C47A 0.043(11) 0.045(11) 0.058(9) 0.011(8) 0.012(7) 0.012(9)
C48A 0.089(13) 0.042(7) 0.101(14) -0.012(9) 0.045(11) 0.013(9)
C49A 0.047(11) 0.028(9) 0.037(9) -0.015(7) 0.000(7) 0.001(7)
N1 0.0315(16) 0.0226(15) 0.0271(15) 0.0033(12) -0.0062(13) -0.0056(13)
C11 0.0302(18) 0.0221(18) 0.0280(18) 0.0066(14) -0.0089(15) -0.0037(14)
C12 0.036(2) 0.0253(19) 0.038(2) 0.0025(16) -0.0058(18) -0.0052(16)
C13 0.035(2) 0.034(2) 0.042(2) 0.0035(18) -0.0020(18) -0.0032(17)
C14 0.030(2) 0.034(2) 0.054(3) 0.0086(19) -0.0072(19) -0.0090(17)
C15 0.036(2) 0.0230(19) 0.054(3) -0.0016(18) -0.014(2) -0.0086(16)
C16 0.0331(19) 0.0219(19) 0.038(2) 0.0034(16) -0.0126(17) -0.0026(15)
C17 0.044(2) 0.032(2) 0.046(2) -0.0060(19) 0.008(2) -0.0079(19)
C18 0.041(3) 0.044(3) 0.096(4) 0.006(3) 0.000(3) -0.020(2)
C19 0.045(2) 0.029(2) 0.048(2) -0.0068(19) -0.005(2) -0.0049(19)
N2 0.0356(17) 0.0274(17) 0.0268(16) 0.0022(13) -0.0050(13) -0.0093(14)
C21 0.0254(18) 0.033(2) 0.0263(18) 0.0060(15) -0.0084(15) -0.0075(15)
C22 0.0308(19) 0.034(2) 0.0243(18) 0.0014(15) -0.0027(15) -0.0030(16)
C23 0.0316(19) 0.0246(19) 0.0287(18) -0.0040(15) -0.0047(15) -0.0023(15)
C24 0.044(2) 0.0232(18) 0.0218(17) 0.0021(14) -0.0058(16) -0.0069(16)
C25 0.057(3) 0.028(2) 0.0222(17) -0.0003(15) 0.0049(18) -0.0054(18)
C26 0.055(3) 0.0233(19) 0.031(2) -0.0036(16) 0.0027(19) -0.0100(18)
C10 0.063(3) 0.026(2) 0.0188(17) -0.0011(15) -0.0055(18) -0.013(2)
C5 0.0228(16) 0.0199(17) 0.0268(17) -0.0015(13) -0.0020(14) -0.0015(13)
C6 0.0285(18) 0.0226(18) 0.0318(19) -0.0090(15) -0.0030(15) 0.0011(15)
C7 0.033(2) 0.029(2) 0.068(3) -0.008(2) -0.015(2) -0.0081(17)
C8 0.044(3) 0.032(2) 0.082(4) -0.002(2) -0.030(3) -0.009(2)
N5 0.0301(16) 0.0217(15) 0.0294(16) -0.0070(12) 0.0002(13) -0.0007(12)
C51 0.0284(17) 0.0208(16) 0.0238(17) -0.0076(14) 0.0067(14) -0.0010(14)
C52 0.0297(18) 0.0248(18) 0.0322(19) -0.0074(15) 0.0082(16) -0.0044(15)
C53 0.0258(18) 0.033(2) 0.038(2) -0.0045(17) 0.0048(16) -0.0010(16)
C54 0.0283(19) 0.0253(19) 0.043(2) -0.0085(16) 0.0086(17) -0.0066(15)
C55 0.038(2) 0.0207(18) 0.039(2) -0.0041(16) 0.0171(18) -0.0020(15)
C56 0.036(2) 0.0229(18) 0.0298(19) -0.0048(15) 0.0124(16) 0.0036(15)
C57 0.0298(19) 0.0246(19) 0.040(2) -0.0005(16) 0.0002(16) -0.0016(15)
C58 0.029(2) 0.037(2) 0.071(3) -0.003(2) 0.002(2) -0.0103(18)
C59 0.045(2) 0.029(2) 0.038(2) 0.0034(17) 0.0050(19) 0.0009(18)
N6 0.0296(16) 0.0268(16) 0.0322(16) -0.0045(13) 0.0048(14) -0.0072(13)
C61 0.0249(17) 0.0277(19) 0.0274(17) -0.0064(15) 0.0102(14) -0.0051(14)
C62 0.0258(17) 0.031(2) 0.0236(17) -0.0015(15) 0.0033(15) -0.0025(15)
C63 0.037(2) 0.0200(17) 0.0246(17) -0.0003(14) 0.0040(16) -0.0033(15)
C64 0.041(2) 0.0207(18) 0.0241(17) -0.0018(14) 0.0042(16) -0.0048(15)
C65 0.043(2) 0.0230(19) 0.0244(17) 0.0024(15) -0.0016(16) -0.0056(16)
C66 0.041(2) 0.0207(18) 0.0289(18) 0.0000(15) 0.0043(17) -0.0052(16)
N7 0.0262(15) 0.0203(15) 0.0445(19) -0.0073(14) -0.0089(14) -0.0047(12)
C71 0.0271(17) 0.0165(16) 0.0334(19) -0.0018(14) 0.0007(15) -0.0062(14)
C72 0.0313(19) 0.0149(16) 0.042(2) -0.0003(15) 0.0088(17) -0.0071(14)
C73 0.033(2) 0.0193(19) 0.074(3) -0.004(2) 0.007(2) -0.0057(16)
C74 0.044(3) 0.032(2) 0.063(3) 0.003(2) -0.020(2) -0.008(2)
C75 0.061(3) 0.041(2) 0.034(2) 0.0082(19) -0.014(2) -0.020(2)
C76 0.039(2) 0.030(2) 0.040(2) -0.0039(17) 0.0055(19) -0.0164(18)
C77 0.074(3) 0.0216(19) 0.048(3) -0.0040(18) 0.027(3) -0.003(2)
C78 0.084(5) 0.055(4) 0.108(6) 0.001(4) -0.057(5) 0.006(3)
C79 0.055(3) 0.056(3) 0.046(3) -0.007(2) 0.022(2) -0.015(2)
N8 0.0339(18) 0.0252(17) 0.049(2) -0.0077(15) -0.0152(16) -0.0012(14)
C81 0.0286(19) 0.031(2) 0.045(2) -0.0064(18) -0.0112(18) 0.0012(16)
C82 0.036(2) 0.048(3) 0.039(2) -0.005(2) -0.0125(19) 0.012(2)
C83 0.045(3) 0.056(3) 0.039(2) 0.006(2) -0.004(2) 0.012(2)
C84 0.043(2) 0.037(2) 0.051(3) 0.003(2) -0.011(2) 0.005(2)
C85 0.038(2) 0.029(2) 0.053(3) -0.0105(19) -0.008(2) 0.0038(17)
C86 0.0302(19) 0.032(2) 0.044(2) -0.0085(18) -0.0093(18) 0.0006(16)
C87 0.054(3) 0.058(3) 0.047(3) -0.012(2) -0.011(2) 0.017(3)
C88 0.073(4) 0.037(3) 0.073(4) 0.013(3) -0.011(3) 0.008(3)
C89 0.035(2) 0.045(3) 0.048(2) -0.003(2) -0.001(2) -0.0011(19)
C1S 0.065(7) 0.070(8) 0.060(6) -0.010(6) 0.022(6) -0.008(6)
Cl1 0.084(4) 0.088(5) 0.048(3) 0.016(4) 0.023(3) -0.009(3)
Cl2 0.065(2) 0.074(3) 0.094(3) -0.006(2) 0.027(2) 0.001(2)
C1T 0.091(9) 0.082(9) 0.065(8) -0.011(8) 0.019(7) -0.008(7)
Cl1A 0.091(4) 0.126(6) 0.080(4) -0.055(4) 0.032(3) -0.021(4)
Cl2A 0.132(7) 0.100(6) 0.106(6) -0.030(5) 0.027(6) -0.038(6)
C1U 0.088(10) 0.083(10) 0.068(9) 0.000(10) 0.022(9) -0.003(9)
Cl1B 0.123(9) 0.083(7) 0.070(6) 0.004(6) 0.016(7) 0.012(7)
Cl2B 0.120(13) 0.098(12) 0.069(9) -0.010(7) 0.000(8) 0.019(9)
C1V 0.092(11) 0.087(10) 0.068(10) -0.009(10) 0.023(10) 0.002(9)
Cl1C 0.103(11) 0.087(9) 0.053(8) 0.003(7) 0.012(8) 0.009(9)
Cl2C 0.121(14) 0.092(11) 0.099(13) 0.008(10) 0.007(12) -0.009(11)
C2S 0.029(8) 0.056(7) 0.046(9) 0.004(6) -0.003(7) -0.012(6)
Cl3 0.064(4) 0.041(3) 0.030(3) 0.001(2) 0.009(3) 0.000(2)
Cl4 0.077(4) 0.071(4) 0.070(4) -0.006(3) 0.017(3) -0.034(3)
C2T 0.049(10) 0.103(12) 0.076(13) 0.018(10) 0.028(9) 0.008(10)
Cl3A 0.101(11) 0.155(12) 0.095(10) -0.008(9) 0.004(8) 0.016(9)
Cl4A 0.061(5) 0.097(9) 0.152(10) -0.004(7) 0.019(5) 0.022(6)

loop_
_atom_type_symbol
_atom_type_description
_atom_type_scat_dispersion_real
_atom_type_scat_dispersion_imag
_atom_type_scat_source
C C 0.0181 0.0091 'International Tables Vol C Tables 4.2.6.8 and 6.1.1.4'
H H 0.0000 0.0000 'International Tables Vol C Tables 4.2.6.8 and 6.1.1.4'
N N 0.0311 0.0180 'International Tables Vol C Tables 4.2.6.8 and 6.1.1.4'
Cl Cl 0.3639 0.7018 'International Tables Vol C Tables 4.2.6.8 and 6.1.1.4'

loop_
_geom_angle_atom_site_label_1
_geom_angle_atom_site_label_2
_geom_angle_atom_site_label_3
_geom_angle
N1 C1 N2 138.3(4)
N1 C1 C2 113.3(4)
N2 C1 C2 108.4(4)
N1 C1 C2A 117.0(7)
N2 C1 C2A 104.7(7)
N3 C2 N4 113.3(6)
N3 C2 C1 125.5(6)
N4 C2 C1 121.1(6)
N3 C3 C4 103.5(6)
N3 C3 H3A 111.1
C4 C3 H3A 111.1
N3 C3 H3B 111.1
C4 C3 H3B 111.1
H3A C3 H3B 109.0
N4 C4 C3 102.8(6)
N4 C4 H4A 111.2
C3 C4 H4A 111.2
N4 C4 H4B 111.2
C3 C4 H4B 111.2
H4A C4 H4B 109.1
C2 N3 C31 124.7(6)
C2 N3 C3 109.9(6)
C31 N3 C3 122.7(6)
C36 C31 C32 121.5(6)
C36 C31 N3 118.5(6)
C32 C31 N3 120.0(6)
C31 C32 C33 118.7(5)
C31 C32 C37 119.8(5)
C33 C32 C37 121.6(5)
C34 C33 C32 120.3(5)
C34 C33 H33 119.8
C32 C33 H33 119.8
C33 C34 C35 120.0(6)
C33 C34 C38 120.7(6)
C35 C34 C38 119.3(6)
C34 C35 C36 120.3(5)
C34 C35 H35 119.9
C36 C35 H35 119.9
C31 C36 C35 118.9(6)
C31 C36 C39 120.8(6)
C35 C36 C39 120.3(6)
C32 C37 H37A 109.5
C32 C37 H37B 109.5
H37A C37 H37B 109.5
C32 C37 H37C 109.5
H37A C37 H37C 109.5
H37B C37 H37C 109.5
C34 C38 H38A 109.5
C34 C38 H38B 109.5
H38A C38 H38B 109.5
C34 C38 H38C 109.5
H38A C38 H38C 109.5
H38B C38 H38C 109.5
C36 C39 H39A 109.5
C36 C39 H39B 109.5
H39A C39 H39B 109.5
C36 C39 H39C 109.5
H39A C39 H39C 109.5
H39B C39 H39C 109.5
C2 N4 C41 126.4(5)
C2 N4 C4 110.2(6)
C41 N4 C4 123.1(6)
C46 C41 C42 122.7(6)
C46 C41 N4 118.0(6)
C42 C41 N4 119.3(7)
C43 C42 C41 117.3(6)
C43 C42 C47 120.9(6)
C41 C42 C47 121.8(6)
C44 C43 C42 121.8(6)
C44 C43 H43 119.1
C42 C43 H43 119.1
C43 C44 C45 119.1(6)
C43 C44 C48 121.8(7)
C45 C44 C48 119.1(7)
C46 C45 C44 121.1(6)
C46 C45 H45 119.4
C44 C45 H45 119.4
C45 C46 C41 118.0(6)
C45 C46 C49 120.7(7)
C41 C46 C49 121.2(6)
C42 C47 H47A 109.5
C42 C47 H47B 109.5
H47A C47 H47B 109.5
C42 C47 H47C 109.5
H47A C47 H47C 109.5
H47B C47 H47C 109.5
C44 C48 H48A 109.5
C44 C48 H48B 109.5
H48A C48 H48B 109.5
C44 C48 H48C 109.5
H48A C48 H48C 109.5
H48B C48 H48C 109.5
C46 C49 H49A 109.5
C46 C49 H49B 109.5
H49A C49 H49B 109.5
C46 C49 H49C 109.5
H49A C49 H49C 109.5
H49B C49 H49C 109.5
N4A C2A N3A 110.5(13)
N4A C2A C1 124.0(13)
N3A C2A C1 125.3(14)
N3A C3A C4A 102.3(14)
N3A C3A H3A1 111.3
C4A C3A H3A1 111.3
N3A C3A H3A2 111.3
C4A C3A H3A2 111.3
H3A1 C3A H3A2 109.2
N4A C4A C3A 102.4(13)
N4A C4A H4A1 111.3
C3A C4A H4A1 111.3
N4A C4A H4A2 111.3
C3A C4A H4A2 111.3
H4A1 C4A H4A2 109.2
C2A N3A C31A 124.5(12)
C2A N3A C3A 112.1(15)
C31A N3A C3A 122.3(14)
C32A C31A C36A 123.1(13)
C32A C31A N3A 119.4(15)
C36A C31A N3A 117.6(15)
C31A C32A C33A 117.8(14)
C31A C32A C37A 119.8(15)
C33A C32A C37A 122.2(15)
C34A C33A C32A 120.3(14)
C34A C33A H33A 119.8
C32A C33A H33A 119.8
C35A C34A C33A 120.1(13)
C35A C34A C38A 121.3(15)
C33A C34A C38A 118.4(14)
C34A C35A C36A 120.3(14)
C34A C35A H35A 119.9
C36A C35A H35A 119.9
C31A C36A C35A 117.9(13)
C31A C36A C39A 121.2(13)
C35A C36A C39A 120.8(14)
C32A C37A H37D 109.5
C32A C37A H37E 109.5
H37D C37A H37E 109.5
C32A C37A H37F 109.5
H37D C37A H37F 109.5
H37E C37A H37F 109.5
C34A C38A H38D 109.5
C34A C38A H38E 109.5
H38D C38A H38E 109.5
C34A C38A H38F 109.5
H38D C38A H38F 109.5
H38E C38A H38F 109.5
C36A C39A H39D 109.5
C36A C39A H39E 109.5
H39D C39A H39E 109.5
C36A C39A H39F 109.5
H39D C39A H39F 109.5
H39E C39A H39F 109.5
C2A N4A C41A 125.1(12)
C2A N4A C4A 111.9(14)
C41A N4A C4A 122.8(13)
C42A C41A C46A 123.9(13)
C42A C41A N4A 118.3(16)
C46A C41A N4A 117.8(16)
C43A C42A C41A 116.1(14)
C43A C42A C47A 122.9(14)
C41A C42A C47A 121.0(14)
C42A C43A C44A 122.3(15)
C42A C43A H43A 118.8
C44A C43A H43A 118.8
C45A C44A C43A 119.4(13)
C45A C44A C48A 120.6(16)
C43A C44A C48A 120.0(16)
C44A C45A C46A 120.0(15)
C44A C45A H45A 120.0
C46A C45A H45A 120.0
C41A C46A C45A 118.1(14)
C41A C46A C49A 120.2(14)
C45A C46A C49A 121.7(15)
C42A C47A H47D 109.5
C42A C47A H47E 109.5
H47D C47A H47E 109.5
C42A C47A H47F 109.5
H47D C47A H47F 109.5
H47E C47A H47F 109.5
C44A C48A H48D 109.5
C44A C48A H48E 109.5
H48D C48A H48E 109.5
C44A C48A H48F 109.5
H48D C48A H48F 109.5
H48E C48A H48F 109.5
C46A C49A H49D 109.5
C46A C49A H49E 109.5
H49D C49A H49E 109.5
C46A C49A H49F 109.5
H49D C49A H49F 109.5
H49E C49A H49F 109.5
C1 N1 C11 120.8(3)
C12 C11 C16 119.3(4)
C12 C11 N1 122.2(3)
C16 C11 N1 118.2(4)
C11 C12 C13 119.8(4)
C11 C12 C17 120.9(4)
C13 C12 C17 119.3(4)
C14 C13 C12 121.9(5)
C14 C13 H13 119.1
C12 C13 H13 119.1
C13 C14 C15 117.6(4)
C13 C14 C18 121.6(5)
C15 C14 C18 120.9(4)
C14 C15 C16 122.2(4)
C14 C15 H15 118.9
C16 C15 H15 118.9
C15 C16 C11 119.1(4)
C15 C16 C19 120.6(4)
C11 C16 C19 120.3(4)
C12 C17 H17A 109.5
C12 C17 H17B 109.5
H17A C17 H17B 109.5
C12 C17 H17C 109.5
H17A C17 H17C 109.5
H17B C17 H17C 109.5
C14 C18 H18A 109.5
C14 C18 H18B 109.5
H18A C18 H18B 109.5
C14 C18 H18C 109.5
H18A C18 H18C 109.5
H18B C18 H18C 109.5
C16 C19 H19A 109.5
C16 C19 H19B 109.5
H19A C19 H19B 109.5
C16 C19 H19C 109.5
H19A C19 H19C 109.5
H19B C19 H19C 109.5
C1 N2 C21 119.3(3)
C26 C21 C22 117.3(4)
C26 C21 N2 120.5(4)
C22 C21 N2 121.9(4)
C23 C22 C21 121.7(4)
C23 C22 H22 119.1
C21 C22 H22 119.1
C22 C23 C24 121.0(4)
C22 C23 H23 119.5
C24 C23 H23 119.5
C25 C24 C23 117.0(4)
C25 C24 C10 120.5(4)
C23 C24 C10 122.3(4)
C26 C25 C24 121.8(4)
C26 C25 H25 119.1
C24 C25 H25 119.1
C25 C26 C21 121.2(4)
C25 C26 H26 119.4
C21 C26 H26 119.4
C24 C10 C64 117.5(3)
C24 C10 H10A 107.9
C64 C10 H10A 107.9
C24 C10 H10B 107.9
C64 C10 H10B 107.9
H10A C10 H10B 107.2
N6 C5 N5 138.7(3)
N6 C5 C6 107.6(3)
N5 C5 C6 113.8(3)
N7 C6 N8 111.9(3)
N7 C6 C5 125.4(3)
N8 C6 C5 122.6(3)
N7 C7 C8 102.9(3)
N7 C7 H7A 111.2
C8 C7 H7A 111.2
N7 C7 H7B 111.2
C8 C7 H7B 111.2
H7A C7 H7B 109.1
N8 C8 C7 103.2(3)
N8 C8 H8A 111.1
C7 C8 H8A 111.1
N8 C8 H8B 111.1
C7 C8 H8B 111.1
H8A C8 H8B 109.1
C5 N5 C51 120.0(3)
C56 C51 C52 119.5(3)
C56 C51 N5 118.7(3)
C52 C51 N5 121.6(3)
C53 C52 C51 119.0(4)
C53 C52 C57 119.7(4)
C51 C52 C57 121.3(3)
C54 C53 C52 122.2(4)
C54 C53 H53 118.9
C52 C53 H53 118.9
C55 C54 C53 117.9(4)
C55 C54 C58 121.1(4)
C53 C54 C58 121.0(4)
C54 C55 C56 121.9(4)
C54 C55 H55 119.0
C56 C55 H55 119.0
C51 C56 C55 119.4(4)
C51 C56 C59 120.5(4)
C55 C56 C59 120.0(4)
C52 C57 H57A 109.5
C52 C57 H57B 109.5
H57A C57 H57B 109.5
C52 C57 H57C 109.5
H57A C57 H57C 109.5
H57B C57 H57C 109.5
C54 C58 H58A 109.5
C54 C58 H58B 109.5
H58A C58 H58B 109.5
C54 C58 H58C 109.5
H58A C58 H58C 109.5
H58B C58 H58C 109.5
C56 C59 H59A 109.5
C56 C59 H59B 109.5
H59A C59 H59B 109.5
C56 C59 H59C 109.5
H59A C59 H59C 109.5
H59B C59 H59C 109.5
C5 N6 C61 120.1(3)
C62 C61 C66 117.7(3)
C62 C61 N6 122.0(3)
C66 C61 N6 120.2(4)
C61 C62 C63 121.4(3)
C61 C62 H62 119.3
C63 C62 H62 119.3
C64 C63 C62 120.8(3)
C64 C63 H63 119.6
C62 C63 H63 119.6
C63 C64 C65 117.8(3)
C63 C64 C10 123.1(3)
C65 C64 C10 119.1(3)
C66 C65 C64 121.7(4)
C66 C65 H65 119.1
C64 C65 H65 119.1
C65 C66 C61 120.3(4)
C65 C66 H66 119.9
C61 C66 H66 119.9
C6 N7 C71 125.0(3)
C6 N7 C7 111.2(3)
C71 N7 C7 123.2(3)
C72 C71 C76 122.0(4)
C72 C71 N7 118.5(4)
C76 C71 N7 119.5(4)
C71 C72 C73 117.9(4)
C71 C72 C77 120.6(4)
C73 C72 C77 121.4(4)
C74 C73 C72 121.7(5)
C74 C73 H73 119.1
C72 C73 H73 119.1
C75 C74 C73 118.5(4)
C75 C74 C78 120.6(6)
C73 C74 C78 120.8(6)
C74 C75 C76 122.9(4)
C74 C75 H75 118.5
C76 C75 H75 118.5
C75 C76 C71 116.8(4)
C75 C76 C79 122.2(4)
C71 C76 C79 121.0(4)
C72 C77 H77A 109.5
C72 C77 H77B 109.5
H77A C77 H77B 109.5
C72 C77 H77C 109.5
H77A C77 H77C 109.5
H77B C77 H77C 109.5
C74 C78 H78A 109.5
C74 C78 H78B 109.5
H78A C78 H78B 109.5
C74 C78 H78C 109.5
H78A C78 H78C 109.5
H78B C78 H78C 109.5
C76 C79 H79A 109.5
C76 C79 H79B 109.5
H79A C79 H79B 109.5
C76 C79 H79C 109.5
H79A C79 H79C 109.5
H79B C79 H79C 109.5
C6 N8 C81 125.3(3)
C6 N8 C8 110.7(4)
C81 N8 C8 123.8(3)
C82 C81 C86 123.3(4)
C82 C81 N8 118.4(4)
C86 C81 N8 118.3(4)
C81 C82 C83 117.5(4)
C81 C82 C87 121.5(5)
C83 C82 C87 120.9(5)
C82 C83 C84 121.5(5)
C82 C83 H83 119.2
C84 C83 H83 119.2
C85 C84 C83 118.0(4)
C85 C84 C88 121.5(5)
C83 C84 C88 120.5(5)
C84 C85 C86 122.5(4)
C84 C85 H85 118.7
C86 C85 H85 118.7
C81 C86 C85 117.0(4)
C81 C86 C89 122.1(4)
C85 C86 C89 120.9(4)
C82 C87 H87A 109.5
C82 C87 H87B 109.5
H87A C87 H87B 109.5
C82 C87 H87C 109.5
H87A C87 H87C 109.5
H87B C87 H87C 109.5
C84 C88 H88A 109.5
C84 C88 H88B 109.5
H88A C88 H88B 109.5
C84 C88 H88C 109.5
H88A C88 H88C 109.5
H88B C88 H88C 109.5
C86 C89 H89A 109.5
C86 C89 H89B 109.5
H89A C89 H89B 109.5
C86 C89 H89C 109.5
H89A C89 H89C 109.5
H89B C89 H89C 109.5
Cl2 C1S Cl1 108.9(8)
Cl2 C1S H1S1 109.9
Cl1 C1S H1S1 109.9
Cl2 C1S H1S2 109.9
Cl1 C1S H1S2 109.9
H1S1 C1S H1S2 108.3
Cl1A C1T Cl2A 114.1(11)
Cl1A C1T H1T1 108.7
Cl2A C1T H1T1 108.7
Cl1A C1T H1T2 108.7
Cl2A C1T H1T2 108.7
H1T1 C1T H1T2 107.6
Cl1B C1U Cl2B 110.7(14)
Cl1B C1U H1U1 109.5
Cl2B C1U H1U1 109.5
Cl1B C1U H1U2 109.5
Cl2B C1U H1U2 109.5
H1U1 C1U H1U2 108.1
Cl2C C1V Cl1C 112.1(15)
Cl2C C1V H1V1 109.2
Cl1C C1V H1V1 109.2
Cl2C C1V H1V2 109.2
Cl1C C1V H1V2 109.2
H1V1 C1V H1V2 107.9
Cl3 C2S Cl4 111.9(10)
Cl3 C2S H2S1 109.2
Cl4 C2S H2S1 109.2
Cl3 C2S H2S2 109.2
Cl4 C2S H2S2 109.2
H2S1 C2S H2S2 107.9
Cl3A C2T Cl4A 113.6(14)
Cl3A C2T H2T1 108.9
Cl4A C2T H2T1 108.9
Cl3A C2T H2T2 108.9
Cl4A C2T H2T2 108.9
H2T1 C2T H2T2 107.7

loop_
_geom_bond_atom_site_label_1
_geom_bond_atom_site_label_2
_geom_bond_distance
C1 N1 1.299(5)
C1 N2 1.329(5)
C1 C2 1.519(7)
C1 C2A 1.528(13)
C2 N3 1.317(7)
C2 N4 1.324(7)
C3 N3 1.481(8)
C3 C4 1.528(15)
C3 H3A 0.9900
C3 H3B 0.9900
C4 N4 1.482(7)
C4 H4A 0.9900
C4 H4B 0.9900
N3 C31 1.437(7)
C31 C36 1.388(6)
C31 C32 1.390(6)
C32 C33 1.397(7)
C32 C37 1.504(8)
C33 C34 1.388(7)
C33 H33 0.9500
C34 C35 1.390(7)
C34 C38 1.505(8)
C35 C36 1.392(7)
C35 H35 0.9500
C36 C39 1.511(8)
C37 H37A 0.9800
C37 H37B 0.9800
C37 H37C 0.9800
C38 H38A 0.9800
C38 H38B 0.9800
C38 H38C 0.9800
C39 H39A 0.9800
C39 H39B 0.9800
C39 H39C 0.9800
N4 C41 1.437(7)
C41 C46 1.391(8)
C41 C42 1.399(8)
C42 C43 1.393(9)
C42 C47 1.505(9)
C43 C44 1.385(10)
C43 H43 0.9500
C44 C45 1.400(9)
C44 C48 1.526(9)
C45 C46 1.389(8)
C45 H45 0.9500
C46 C49 1.514(7)
C47 H47A 0.9800
C47 H47B 0.9800
C47 H47C 0.9800
C48 H48A 0.9800
C48 H48B 0.9800
C48 H48C 0.9800
C49 H49A 0.9800
C49 H49B 0.9800
C49 H49C 0.9800
C2A N4A 1.317(13)
C2A N3A 1.318(13)
C3A N3A 1.481(14)
C3A C4A 1.53(4)
C3A H3A1 0.9900
C3A H3A2 0.9900
C4A N4A 1.481(14)
C4A H4A1 0.9900
C4A H4A2 0.9900
N3A C31A 1.437(13)
C31A C32A 1.387(14)
C31A C36A 1.388(14)
C32A C33A 1.398(14)
C32A C37A 1.508(14)
C33A C34A 1.391(15)
C33A H33A 0.9500
C34A C35A 1.388(15)
C34A C38A 1.514(13)
C35A C36A 1.399(14)
C35A H35A 0.9500
C36A C39A 1.494(13)
C37A H37D 0.9800
C37A H37E 0.9800
C37A H37F 0.9800
C38A H38D 0.9800
C38A H38E 0.9800
C38A H38F 0.9800
C39A H39D 0.9800
C39A H39E 0.9800
C39A H39F 0.9800
N4A C41A 1.435(13)
C41A C42A 1.388(14)
C41A C46A 1.389(14)
C42A C43A 1.386(14)
C42A C47A 1.509(14)
C43A C44A 1.394(16)
C43A H43A 0.9500
C44A C45A 1.392(16)
C44A C48A 1.510(13)
C45A C46A 1.394(14)
C45A H45A 0.9500
C46A C49A 1.506(14)
C47A H47D 0.9800
C47A H47E 0.9800
C47A H47F 0.9800
C48A H48D 0.9800
C48A H48E 0.9800
C48A H48F 0.9800
C49A H49D 0.9800
C49A H49E 0.9800
C49A H49F 0.9800
N1 C11 1.422(5)
C11 C12 1.396(6)
C11 C16 1.404(5)
C12 C13 1.399(6)
C12 C17 1.511(6)
C13 C14 1.385(6)
C13 H13 0.9500
C14 C15 1.394(7)
C14 C18 1.505(7)
C15 C16 1.400(6)
C15 H15 0.9500
C16 C19 1.497(7)
C17 H17A 0.9800
C17 H17B 0.9800
C17 H17C 0.9800
C18 H18A 0.9800
C18 H18B 0.9800
C18 H18C 0.9800
C19 H19A 0.9800
C19 H19B 0.9800
C19 H19C 0.9800
N2 C21 1.419(5)
C21 C26 1.386(6)
C21 C22 1.392(6)
C22 C23 1.377(6)
C22 H22 0.9500
C23 C24 1.401(6)
C23 H23 0.9500
C24 C25 1.385(6)
C24 C10 1.508(5)
C25 C26 1.385(6)
C25 H25 0.9500
C26 H26 0.9500
C10 C64 1.524(5)
C10 H10A 0.9900
C10 H10B 0.9900
C5 N6 1.313(5)
C5 N5 1.313(5)
C5 C6 1.512(5)
C6 N7 1.315(5)
C6 N8 1.324(5)
C7 N7 1.486(5)
C7 C8 1.515(7)
C7 H7A 0.9900
C7 H7B 0.9900
C8 N8 1.485(6)
C8 H8A 0.9900
C8 H8B 0.9900
N5 C51 1.419(5)
C51 C56 1.399(5)
C51 C52 1.408(6)
C52 C53 1.402(6)
C52 C57 1.505(5)
C53 C54 1.386(6)
C53 H53 0.9500
C54 C55 1.385(6)
C54 C58 1.516(5)
C55 C56 1.402(6)
C55 H55 0.9500
C56 C59 1.496(6)
C57 H57A 0.9800
C57 H57B 0.9800
C57 H57C 0.9800
C58 H58A 0.9800
C58 H58B 0.9800
C58 H58C 0.9800
C59 H59A 0.9800
C59 H59B 0.9800
C59 H59C 0.9800
N6 C61 1.403(5)
C61 C62 1.390(6)
C61 C66 1.401(6)
C62 C63 1.397(5)
C62 H62 0.9500
C63 C64 1.382(5)
C63 H63 0.9500
C64 C65 1.394(5)
C65 C66 1.389(5)
C65 H65 0.9500
C66 H66 0.9500
N7 C71 1.435(5)
C71 C72 1.389(6)
C71 C76 1.401(6)
C72 C73 1.394(6)
C72 C77 1.505(6)
C73 C74 1.387(8)
C73 H73 0.9500
C74 C75 1.360(8)
C74 C78 1.509(7)
C75 C76 1.400(7)
C75 H75 0.9500
C76 C79 1.503(7)
C77 H77A 0.9800
C77 H77B 0.9800
C77 H77C 0.9800
C78 H78A 0.9800
C78 H78B 0.9800
C78 H78C 0.9800
C79 H79A 0.9800
C79 H79B 0.9800
C79 H79C 0.9800
N8 C81 1.446(6)
C81 C82 1.382(7)
C81 C86 1.386(6)
C82 C83 1.396(7)
C82 C87 1.500(7)
C83 C84 1.398(7)
C83 H83 0.9500
C84 C85 1.382(7)
C84 C88 1.517(7)
C85 C86 1.393(7)
C85 H85 0.9500
C86 C89 1.500(7)
C87 H87A 0.9800
C87 H87B 0.9800
C87 H87C 0.9800
C88 H88A 0.9800
C88 H88B 0.9800
C88 H88C 0.9800
C89 H89A 0.9800
C89 H89B 0.9800
C89 H89C 0.9800
C1S Cl2 1.765(13)
C1S Cl1 1.767(12)
C1S H1S1 0.9900
C1S H1S2 0.9900
C1T Cl1A 1.737(14)
C1T Cl2A 1.738(14)
C1T H1T1 0.9900
C1T H1T2 0.9900
C1U Cl1B 1.751(16)
C1U Cl2B 1.752(16)
C1U H1U1 0.9900
C1U H1U2 0.9900
C1V Cl2C 1.739(17)
C1V Cl1C 1.742(17)
C1V H1V1 0.9900
C1V H1V2 0.9900
C2S Cl3 1.724(13)
C2S Cl4 1.749(13)
C2S H2S1 0.9900
C2S H2S2 0.9900
C2T Cl3A 1.719(16)
C2T Cl4A 1.741(16)
C2T H2T1 0.9900
C2T H2T2 0.9900
